data_1533340
loop_
_publ_author_name
'Zouari, F.'
'Ben Salah, A.'
'Savariault, J.M.'

_publ_section_title
;
 Crystal structure and phase transition in the mixed compound K Cd0.84
 Hg0.16 Cl3 * (H2 O)
;
_journal_name_full 'Solid State Sciences'
_journal_page_first 1069
_journal_page_last 1074
_journal_volume 5
_journal_year 2003
_chemical_formula_sum 'Cd0.84 Cl3 H2 Hg0.16 K O'
_chemical_name_systematic 'K ((Cd0.84 Hg0.16) Cl3) (H2 O)'
_space_group_IT_number 62
_symmetry_space_group_name_Hall '-P 2ac 2n'
_symmetry_space_group_name_H-M 'P n m a'
_cell_angle_alpha 90
_cell_angle_beta 90
_cell_angle_gamma 90
_cell_formula_units_Z 4
_cell_length_a 8.51
_cell_length_b 4.058
_cell_length_c 18.151
_cell_volume 626.819
_citation_journal_id_ASTM SSSCFJ
_cod_data_source_file Zouari_SSSCFJ_2003_935.cif
_cod_data_source_block H2Cd0.84Cl3Hg0.16K1O1
_cod_original_formula_sum 'H2 Cd0.84 Cl3 Hg0.16 K1 O1'
_cod_database_code 1533340

loop_
_symmetry_equiv_pos_as_xyz
x,y,z
-x+1/2,-y,z+1/2
x+1/2,-y+1/2,-z+1/2
-x,y+1/2,-z
-x,-y,-z
x-1/2,y,-z-1/2
-x-1/2,y-1/2,z-1/2
x,-y-1/2,z

loop_
_atom_site_label
_atom_site_type_symbol
_atom_site_fract_x
_atom_site_fract_y
_atom_site_fract_z
_atom_site_occupancy
_atom_site_U_iso_or_equiv
Cl2 Cl-1 0.1102 0.75 0.2115 1 0.0
O1 O-2 0.9616 0.75 0.4166 1 0.0
H2 H+1 0.9295 0.25 0.5724 1 0.0
K1 K+1 0.0978 0.75 0.6915 1 0.0
Cd1 Cd+2 0.5442 0.25 0.5954 0.84 0.0
Hg1 Hg+2 0.5442 0.25 0.5954 0.16 0.0
H1 H+1 0.898 0.75 0.456 1 0.0
Cl1 Cl-1 0.654 0.25 0.4619 1 0.0
Cl3 Cl-1 0.7259 0.75 0.6294 1 0.0
